data_2218238
loop_
_publ_author_name
'Fu, Hao'
'Ding, Yuqiang'
'Chen, Guoqing'

_publ_section_title
;Aqua[<i>N</i>-(1-naphthyl)acetamido-\k<i>N</i>]bis[2-(2-pyridyl)phenyl-\k^2^<i>N</i>,<i>C</i>^1^]iridium(III)
 ethylene glycol hemisolvate
;
_journal_coeditor_code SG2232
_journal_issue 5
_journal_name_full 'Acta Crystallographica Section E'
_journal_page_first m731
_journal_paper_doi 10.1107/S1600536808010040
_journal_volume 64
_journal_year 2008
_chemical_formula_iupac '[Ir (C11 H8 N)2 (C12 H10 N O) (H2 O1)], 0.5C2 H6 O2'
_chemical_formula_moiety 'C34 H28 Ir N3 O2, 0.5C2 H6 O2'
_chemical_formula_sum 'C35 H31 Ir N3 O3'
_chemical_formula_weight 733.83
_chemical_name_systematic
;
Aqua[N-(1-naphthyl)acetamido-\l<i>N</i>]bis[2-(2-pyridyl)phenyl-\
\k^2^<i>N</i>,C^1^]iridium(III) ethylene glycol hemisolvate
;
_space_group_IT_number 2
_symmetry_cell_setting triclinic
_symmetry_space_group_name_Hall '-P 1'
_symmetry_space_group_name_H-M 'P -1'
_atom_sites_solution_hydrogens geom
_atom_sites_solution_primary direct
_atom_sites_solution_secondary difmap
_cell_angle_alpha 95.580(7)
_cell_angle_beta 92.940(7)
_cell_angle_gamma 107.423(6)
_cell_formula_units_Z 2
_cell_length_a 10.097(4)
_cell_length_b 10.888(4)
_cell_length_c 14.453(5)
_cell_measurement_reflns_used 2801
_cell_measurement_temperature 273(2)
_cell_measurement_theta_max 22.33
_cell_measurement_theta_min 2.29
_cell_volume 1503.4(10)
_computing_cell_refinement 'APEX2 (Bruker, 2005)'
_computing_data_collection 'APEX2 (Bruker, 2005)'
_computing_data_reduction 'APEX2 (Bruker, 2005)'
_computing_molecular_graphics 'SHELXTL (Sheldrick, 2008)'
_computing_publication_material 'WinGX (Farrugia, 1999)'
_computing_structure_refinement 'SHELXL97 (Sheldrick, 2008)'
_computing_structure_solution 'SIR97 (Altomare <i>et al.</i>,  1999)'
_diffrn_ambient_temperature 273(2)
_diffrn_measured_fraction_theta_full 0.991
_diffrn_measured_fraction_theta_max 0.991
_diffrn_measurement_device_type 'Bruker SMART CCD area-detector'
_diffrn_measurement_method '\f and \w'
_diffrn_radiation_monochromator graphite
_diffrn_radiation_source 'fine-focus sealed tube'
_diffrn_radiation_type MoK\a
_diffrn_radiation_wavelength 0.71073
_diffrn_reflns_av_R_equivalents 0.0274
_diffrn_reflns_av_sigmaI/netI 0.0580
_diffrn_reflns_limit_h_max 12
_diffrn_reflns_limit_h_min -11
_diffrn_reflns_limit_k_max 12
_diffrn_reflns_limit_k_min -12
_diffrn_reflns_limit_l_max 8
_diffrn_reflns_limit_l_min -17
_diffrn_reflns_number 7940
_diffrn_reflns_theta_full 25.05
_diffrn_reflns_theta_max 25.05
_diffrn_reflns_theta_min 1.97
_exptl_absorpt_coefficient_mu 4.480
_exptl_absorpt_correction_T_max 0.7748
_exptl_absorpt_correction_T_min 0.6154
_exptl_absorpt_correction_type multi-scan
_exptl_absorpt_process_details '(SADABS; Sheldrick, 1996)'
_exptl_crystal_colour green
_exptl_crystal_density_diffrn 1.621
_exptl_crystal_density_method 'not measured'
_exptl_crystal_description block
_exptl_crystal_F_000 726
_exptl_crystal_size_max 0.12
_exptl_crystal_size_mid 0.10
_exptl_crystal_size_min 0.06
_refine_diff_density_max 0.738
_refine_diff_density_min -0.905
_refine_ls_extinction_method none
_refine_ls_goodness_of_fit_ref 1.004
_refine_ls_hydrogen_treatment constr
_refine_ls_matrix_type full
_refine_ls_number_parameters 381
_refine_ls_number_reflns 5269
_refine_ls_number_restraints 0
_refine_ls_restrained_S_all 1.009
_refine_ls_R_factor_all 0.0495
_refine_ls_R_factor_gt 0.0384
_refine_ls_shift/su_max 0.004
_refine_ls_shift/su_mean 0.000
_refine_ls_structure_factor_coef Fsqd
_refine_ls_weighting_details 'calc w=1/[\s^2^(Fo^2^)+(0.05P)^2^+0.001P]'
_refine_ls_weighting_scheme calc
_refine_ls_wR_factor_gt 0.0874
_refine_ls_wR_factor_ref 0.0929
_reflns_number_gt 4451
_reflns_number_total 5269
_reflns_threshold_expression I>2\s(I)
_cod_data_source_file sg2232.cif
_cod_data_source_block I
_cod_database_code 2218238
_cod_database_fobs_code 2218238

loop_
_symmetry_equiv_pos_as_xyz
'x, y, z'
'-x, -y, -z'

loop_
_atom_site_type_symbol
_atom_site_label
_atom_site_fract_x
_atom_site_fract_y
_atom_site_fract_z
_atom_site_U_iso_or_equiv
_atom_site_adp_type
_atom_site_calc_flag
_atom_site_refinement_flags
_atom_site_occupancy
Ir Ir1 0.13408(3) 0.89887(2) 0.175881(18) 0.03749(11) Uani d . 1
O O1 0.1828(5) 1.1138(5) 0.0220(4) 0.0639(15) Uani d . 1
O O2 -0.0027(5) 1.0120(4) 0.1312(3) 0.0525(12) Uani d D 1
H H37 0.0550 1.0351 0.0906 0.063 Uiso d RD 1
H H36 -0.0767 0.9641 0.0998 0.063 Uiso d RD 1
O O3 0.9250(19) 0.519(2) 0.6241(11) 0.287(10) Uani d . 1
H H3 0.9913 0.5173 0.6586 0.431 Uiso calc R 1
N N1 0.3081(5) 1.0563(5) 0.1332(4) 0.0443(14) Uani d . 1
N N2 0.1680(6) 0.9878(5) 0.3092(4) 0.0425(13) Uani d . 1
N N3 0.0900(6) 0.7881(5) 0.0484(4) 0.0461(14) Uani d . 1
C C1 0.4217(8) 1.2363(8) 0.0431(6) 0.068(2) Uani d . 1
H H1A 0.4089 1.2499 -0.0210 0.102 Uiso calc R 1
H H1B 0.5047 1.2118 0.0525 0.102 Uiso calc R 1
H H1C 0.4303 1.3149 0.0826 0.102 Uiso calc R 1
C C2 0.2964(7) 1.1287(6) 0.0672(5) 0.0473(17) Uani d . 1
C C3 0.4419(8) 1.0810(8) 0.1841(6) 0.059(2) Uani d . 1
C C4 0.5249(8) 1.0024(8) 0.1629(6) 0.068(2) Uani d . 1
H H4 0.4975 0.9413 0.1104 0.082 Uiso calc R 1
C C5 0.6484(9) 1.0104(12) 0.2166(9) 0.096(4) Uani d . 1
H H5 0.7011 0.9557 0.2010 0.116 Uiso calc R 1
C C6 0.6883(11) 1.1041(14) 0.2944(9) 0.106(5) Uani d . 1
H H6 0.7689 1.1116 0.3316 0.127 Uiso calc R 1
C C7 0.6075(9) 1.1888(10) 0.3179(6) 0.073(3) Uani d . 1
C C8 0.4834(8) 1.1748(8) 0.2611(5) 0.059(2) Uani d . 1
C C9 0.4042(10) 1.2587(8) 0.2848(6) 0.068(2) Uani d . 1
H H9 0.3225 1.2530 0.2496 0.081 Uiso calc R 1
C C10 0.4520(13) 1.3486(10) 0.3613(7) 0.104(4) Uani d . 1
H H10 0.4020 1.4052 0.3782 0.125 Uiso calc R 1
C C11 0.5746(15) 1.3572(13) 0.4147(8) 0.115(5) Uani d . 1
H H11 0.6039 1.4191 0.4667 0.138 Uiso calc R 1
C C12 0.6483(12) 1.2812(13) 0.3937(8) 0.099(4) Uani d . 1
H H12 0.7295 1.2894 0.4305 0.119 Uiso calc R 1
C C13 0.1079(8) 1.0713(7) 0.3443(5) 0.0556(19) Uani d . 1
H H13 0.0478 1.0968 0.3049 0.067 Uiso calc R 1
C C14 0.1302(10) 1.1234(8) 0.4373(6) 0.071(2) Uani d . 1
H H14 0.0854 1.1822 0.4595 0.085 Uiso calc R 1
C C15 0.2177(10) 1.0875(9) 0.4957(6) 0.074(3) Uani d . 1
H H15 0.2348 1.1218 0.5582 0.089 Uiso calc R 1
C C16 0.2797(9) 1.0009(9) 0.4610(6) 0.069(2) Uani d . 1
H H16 0.3401 0.9758 0.5003 0.082 Uiso calc R 1
C C17 0.2551(7) 0.9484(7) 0.3676(5) 0.0512(19) Uani d . 1
C C18 0.3088(7) 0.8496(7) 0.3221(5) 0.0519(19) Uani d . 1
C C19 0.4038(8) 0.7965(9) 0.3665(6) 0.066(2) Uani d . 1
H H19 0.4368 0.8249 0.4285 0.079 Uiso calc R 1
C C20 0.4466(9) 0.7041(9) 0.3180(8) 0.081(3) Uani d . 1
H H20 0.5100 0.6702 0.3469 0.097 Uiso calc R 1
C C21 0.3967(9) 0.6599(8) 0.2261(7) 0.074(3) Uani d . 1
H H21 0.4255 0.5954 0.1940 0.089 Uiso calc R 1
C C22 0.3047(8) 0.7107(7) 0.1820(6) 0.0573(19) Uani d . 1
H H22 0.2724 0.6794 0.1202 0.069 Uiso calc R 1
C C23 0.2586(7) 0.8065(6) 0.2264(5) 0.0430(16) Uani d . 1
C C24 0.1684(8) 0.8064(7) -0.0248(5) 0.0557(19) Uani d . 1
H H24 0.2491 0.8768 -0.0192 0.067 Uiso calc R 1
C C25 0.1343(11) 0.7259(8) -0.1069(6) 0.073(3) Uani d . 1
H H25 0.1924 0.7396 -0.1553 0.088 Uiso calc R 1
C C26 0.0123(12) 0.6241(8) -0.1167(7) 0.085(3) Uani d . 1
H H26 -0.0140 0.5683 -0.1720 0.102 Uiso calc R 1
C C27 -0.0684(10) 0.6070(8) -0.0442(6) 0.074(3) Uani d . 1
H H27 -0.1516 0.5393 -0.0508 0.089 Uiso calc R 1
C C28 -0.0306(8) 0.6881(7) 0.0407(5) 0.0534(19) Uani d . 1
C C29 -0.1027(7) 0.6709(6) 0.1252(5) 0.0500(18) Uani d . 1
C C30 -0.2245(8) 0.5705(7) 0.1320(7) 0.062(2) Uani d . 1
H H30 -0.2696 0.5151 0.0792 0.074 Uiso calc R 1
C C31 -0.2773(8) 0.5542(8) 0.2165(7) 0.072(3) Uani d . 1
H H31 -0.3583 0.4871 0.2212 0.087 Uiso calc R 1
C C32 -0.2111(8) 0.6368(8) 0.2951(7) 0.070(2) Uani d . 1
H H32 -0.2468 0.6240 0.3527 0.083 Uiso calc R 1
C C33 -0.0919(8) 0.7385(7) 0.2885(6) 0.059(2) Uani d . 1
H H33 -0.0501 0.7947 0.3418 0.071 Uiso calc R 1
C C34 -0.0326(6) 0.7588(6) 0.2036(5) 0.0426(16) Uani d . 1
C C35 0.9687(19) 0.537(2) 0.5300(13) 0.197(10) Uani d D 1
H H35A 0.8860 0.5390 0.4936 0.237 Uiso calc R 1
H H35B 1.0322 0.6249 0.5357 0.237 Uiso calc R 1

loop_
_atom_site_aniso_label
_atom_site_aniso_U_11
_atom_site_aniso_U_22
_atom_site_aniso_U_33
_atom_site_aniso_U_12
_atom_site_aniso_U_13
_atom_site_aniso_U_23
Ir1 0.03596(15) 0.03611(15) 0.03817(16) 0.00916(10) -0.00124(10) 0.00195(10)
O1 0.057(3) 0.066(3) 0.067(4) 0.013(3) -0.012(3) 0.025(3)
O2 0.048(3) 0.057(3) 0.057(3) 0.024(2) -0.001(2) 0.004(2)
O3 0.33(2) 0.33(2) 0.175(13) 0.053(18) -0.046(15) 0.122(15)
N1 0.039(3) 0.044(3) 0.046(3) 0.009(2) -0.004(3) 0.004(3)
N2 0.042(3) 0.038(3) 0.043(3) 0.007(2) 0.004(3) 0.000(3)
N3 0.048(3) 0.039(3) 0.048(4) 0.012(3) -0.007(3) 0.001(3)
C1 0.068(5) 0.064(5) 0.062(5) 0.001(4) 0.003(4) 0.018(4)
C2 0.047(4) 0.040(4) 0.051(4) 0.009(3) 0.007(3) 0.002(3)
C3 0.048(4) 0.060(5) 0.058(5) -0.001(4) 0.000(4) 0.016(4)
C4 0.056(5) 0.071(6) 0.084(6) 0.021(4) 0.022(5) 0.023(5)
C5 0.048(5) 0.131(10) 0.125(10) 0.031(6) 0.018(6) 0.069(8)
C6 0.057(6) 0.158(12) 0.088(8) -0.007(7) -0.003(6) 0.069(8)
C7 0.047(5) 0.094(7) 0.059(6) -0.013(5) -0.006(4) 0.029(5)
C8 0.051(4) 0.068(5) 0.044(5) -0.007(4) 0.001(4) 0.019(4)
C9 0.075(6) 0.055(5) 0.057(5) -0.002(4) 0.014(4) 0.000(4)
C10 0.129(9) 0.087(7) 0.056(6) -0.025(7) 0.005(6) -0.001(5)
C11 0.131(12) 0.105(10) 0.056(7) -0.035(8) -0.007(7) 0.000(6)
C12 0.086(8) 0.115(10) 0.067(8) -0.009(7) -0.010(6) 0.015(7)
C13 0.052(4) 0.053(4) 0.055(5) 0.007(4) 0.008(4) 0.000(4)
C14 0.082(6) 0.064(5) 0.059(6) 0.014(5) 0.022(5) -0.006(4)
C15 0.086(7) 0.073(6) 0.051(5) 0.009(5) 0.011(5) -0.007(5)
C16 0.070(6) 0.081(6) 0.041(5) 0.003(5) -0.006(4) 0.002(4)
C17 0.045(4) 0.055(4) 0.045(4) 0.000(3) 0.000(3) 0.012(4)
C18 0.041(4) 0.056(4) 0.053(5) 0.004(3) -0.003(3) 0.013(4)
C19 0.052(5) 0.080(6) 0.062(5) 0.012(4) -0.009(4) 0.030(5)
C20 0.067(6) 0.083(7) 0.108(8) 0.041(5) -0.004(6) 0.034(6)
C21 0.075(6) 0.060(5) 0.099(8) 0.034(5) 0.002(5) 0.020(5)
C22 0.058(5) 0.056(5) 0.061(5) 0.022(4) 0.005(4) 0.006(4)
C23 0.036(3) 0.033(3) 0.054(4) 0.001(3) 0.001(3) 0.005(3)
C24 0.069(5) 0.055(5) 0.042(4) 0.017(4) 0.009(4) 0.004(4)
C25 0.122(8) 0.061(5) 0.044(5) 0.037(5) 0.011(5) 0.006(4)
C26 0.140(10) 0.052(5) 0.058(6) 0.028(6) -0.011(6) -0.008(4)
C27 0.087(6) 0.061(5) 0.061(6) 0.009(5) -0.015(5) -0.005(4)
C28 0.062(5) 0.044(4) 0.050(5) 0.015(4) -0.013(4) 0.000(3)
C29 0.043(4) 0.040(4) 0.063(5) 0.008(3) 0.000(4) 0.000(3)
C30 0.045(4) 0.051(5) 0.081(6) 0.004(4) -0.004(4) 0.003(4)
C31 0.050(5) 0.051(5) 0.107(8) -0.002(4) 0.019(5) 0.021(5)
C32 0.055(5) 0.070(6) 0.087(7) 0.016(4) 0.029(5) 0.022(5)
C33 0.049(4) 0.052(4) 0.074(6) 0.012(4) 0.016(4) 0.000(4)
C34 0.031(3) 0.049(4) 0.054(4) 0.022(3) 0.006(3) 0.007(3)
C35 0.17(2) 0.18(2) 0.23(3) 0.073(13) -0.10(2) -0.035(17)

loop_
_atom_type_symbol
_atom_type_description
_atom_type_scat_dispersion_real
_atom_type_scat_dispersion_imag
_atom_type_scat_source
C C 0.0033 0.0016 'International Tables Vol C Tables 4.2.6.8 and 6.1.1.4'
H H 0.0000 0.0000 'International Tables Vol C Tables 4.2.6.8 and 6.1.1.4'
Ir Ir -1.4442 7.9887 'International Tables Vol C Tables 4.2.6.8 and 6.1.1.4'
N N 0.0061 0.0033 'International Tables Vol C Tables 4.2.6.8 and 6.1.1.4'
O O 0.0106 0.0060 'International Tables Vol C Tables 4.2.6.8 and 6.1.1.4'

loop_
_geom_angle_atom_site_label_1
_geom_angle_atom_site_label_2
_geom_angle_atom_site_label_3
_geom_angle_site_symmetry_1
_geom_angle
_geom_angle_publ_flag
C23 Ir1 C34 . 90.5(2) y
C23 Ir1 N2 . 81.7(3) y
C34 Ir1 N2 . 93.3(3) ?
C23 Ir1 N3 . 94.7(3) ?
C34 Ir1 N3 . 80.7(3) y
N2 Ir1 N3 . 172.9(2) ?
C23 Ir1 N1 . 93.8(2) ?
C34 Ir1 N1 . 174.7(2) ?
N2 Ir1 N1 . 90.5(2) ?
N3 Ir1 N1 . 95.8(2) ?
C23 Ir1 O2 . 175.1(2) ?
C34 Ir1 O2 . 89.9(2) ?
N2 Ir1 O2 . 93.5(2) ?
N3 Ir1 O2 . 90.2(2) ?
N1 Ir1 O2 . 86.04(19) y
Ir1 O2 H37 . 85.0 ?
Ir1 O2 H36 . 112.0 ?
H37 O2 H36 . 104.4 ?
C35 O3 H3 . 109.5 ?
C2 N1 C3 . 118.9(6) ?
C2 N1 Ir1 . 124.8(4) ?
C3 N1 Ir1 . 116.3(4) ?
C13 N2 C17 . 118.6(6) ?
C13 N2 Ir1 . 125.8(5) ?
C17 N2 Ir1 . 115.4(5) ?
C24 N3 C28 . 119.5(6) ?
C24 N3 Ir1 . 126.1(5) ?
C28 N3 Ir1 . 114.3(5) ?
C2 C1 H1A . 109.5 ?
C2 C1 H1B . 109.5 ?
H1A C1 H1B . 109.5 ?
C2 C1 H1C . 109.5 ?
H1A C1 H1C . 109.5 ?
H1B C1 H1C . 109.5 ?
O1 C2 N1 . 121.9(6) ?
O1 C2 C1 . 116.8(6) ?
N1 C2 C1 . 121.3(6) ?
C8 C3 C4 . 118.9(8) ?
C8 C3 N1 . 120.5(8) ?
C4 C3 N1 . 120.4(7) ?
C3 C4 C5 . 123.5(10) ?
C3 C4 H4 . 118.2 ?
C5 C4 H4 . 118.2 ?
C6 C5 C4 . 117.1(11) ?
C6 C5 H5 . 121.4 ?
C4 C5 H5 . 121.4 ?
C5 C6 C7 . 121.3(10) ?
C5 C6 H6 . 119.4 ?
C7 C6 H6 . 119.4 ?
C12 C7 C8 . 120.5(11) ?
C12 C7 C6 . 120.8(10) ?
C8 C7 C6 . 118.6(10) ?
C3 C8 C9 . 121.2(7) ?
C3 C8 C7 . 120.5(9) ?
C9 C8 C7 . 118.3(9) ?
C10 C9 C8 . 117.7(10) ?
C10 C9 H9 . 121.2 ?
C8 C9 H9 . 121.2 ?
C9 C10 C11 . 121.4(13) ?
C9 C10 H10 . 119.3 ?
C11 C10 H10 . 119.3 ?
C12 C11 C10 . 121.7(12) ?
C12 C11 H11 . 119.2 ?
C10 C11 H11 . 119.2 ?
C11 C12 C7 . 120.5(12) ?
C11 C12 H12 . 119.8 ?
C7 C12 H12 . 119.8 ?
N2 C13 C14 . 122.9(8) ?
N2 C13 H13 . 118.5 ?
C14 C13 H13 . 118.5 ?
C15 C14 C13 . 119.3(9) ?
C15 C14 H14 . 120.3 ?
C13 C14 H14 . 120.3 ?
C16 C15 C14 . 118.5(8) ?
C16 C15 H15 . 120.8 ?
C14 C15 H15 . 120.8 ?
C15 C16 C17 . 121.5(8) ?
C15 C16 H16 . 119.2 ?
C17 C16 H16 . 119.2 ?
N2 C17 C16 . 119.1(8) ?
N2 C17 C18 . 113.6(6) ?
C16 C17 C18 . 127.3(7) ?
C19 C18 C23 . 120.1(8) ?
C19 C18 C17 . 124.4(7) ?
C23 C18 C17 . 115.5(6) ?
C20 C19 C18 . 119.8(8) ?
C20 C19 H19 . 120.1 ?
C18 C19 H19 . 120.1 ?
C19 C20 C21 . 120.6(8) ?
C19 C20 H20 . 119.7 ?
C21 C20 H20 . 119.7 ?
C22 C21 C20 . 120.3(9) ?
C22 C21 H21 . 119.8 ?
C20 C21 H21 . 119.8 ?
C21 C22 C23 . 122.3(8) ?
C21 C22 H22 . 118.9 ?
C23 C22 H22 . 118.9 ?
C22 C23 C18 . 116.9(6) ?
C22 C23 Ir1 . 129.3(6) ?
C18 C23 Ir1 . 113.8(5) ?
N3 C24 C25 . 122.8(8) ?
N3 C24 H24 . 118.6 ?
C25 C24 H24 . 118.6 ?
C24 C25 C26 . 118.8(9) ?
C24 C25 H25 . 120.6 ?
C26 C25 H25 . 120.6 ?
C27 C26 C25 . 118.6(9) ?
C27 C26 H26 . 120.7 ?
C25 C26 H26 . 120.7 ?
C26 C27 C28 . 122.1(8) ?
C26 C27 H27 . 118.9 ?
C28 C27 H27 . 118.9 ?
N3 C28 C27 . 118.1(8) ?
N3 C28 C29 . 115.4(6) ?
C27 C28 C29 . 126.3(7) ?
C30 C29 C34 . 121.9(7) ?
C30 C29 C28 . 123.7(7) ?
C34 C29 C28 . 114.2(6) ?
C31 C30 C29 . 119.7(8) ?
C31 C30 H30 . 120.2 ?
C29 C30 H30 . 120.2 ?
C30 C31 C32 . 120.4(7) ?
C30 C31 H31 . 119.8 ?
C32 C31 H31 . 119.8 ?
C31 C32 C33 . 120.2(8) ?
C31 C32 H32 . 119.9 ?
C33 C32 H32 . 119.9 ?
C32 C33 C34 . 121.6(8) ?
C32 C33 H33 . 119.2 ?
C34 C33 H33 . 119.2 ?
C33 C34 C29 . 116.2(6) ?
C33 C34 Ir1 . 129.1(5) ?
C29 C34 Ir1 . 114.7(5) ?
C35 C35 O3 2_766 130(3) ?
C35 C35 H35A 2_766 104.8 ?
O3 C35 H35A . 104.8 ?
C35 C35 H35B 2_766 104.8 ?
O3 C35 H35B . 104.8 ?
H35A C35 H35B . 105.8 ?

loop_
_geom_bond_atom_site_label_1
_geom_bond_atom_site_label_2
_geom_bond_site_symmetry_2
_geom_bond_distance
_geom_bond_publ_flag
Ir1 C23 . 1.982(7) y
Ir1 C34 . 1.993(7) y
Ir1 N1 . 2.217(5) y
Ir1 N2 . 2.035(6) y
Ir1 N3 . 2.052(6) y
Ir1 O2 . 2.219(4) y
O1 C2 . 1.249(8) ?
O2 H37 . 0.8500 ?
O2 H36 . 0.8500 ?
O3 C35 . 1.47(2) ?
O3 H3 . 0.8200 ?
N1 C2 . 1.318(8) ?
N1 C3 . 1.443(9) ?
N2 C13 . 1.313(9) ?
N2 C17 . 1.374(9) ?
N3 C24 . 1.348(9) ?
N3 C28 . 1.360(9) ?
C1 C2 . 1.527(10) ?
C1 H1A . 0.9600 ?
C1 H1B . 0.9600 ?
C1 H1C . 0.9600 ?
C3 C8 . 1.389(11) ?
C3 C4 . 1.390(11) ?
C4 C5 . 1.411(12) ?
C4 H4 . 0.9300 ?
C5 C6 . 1.397(16) ?
C5 H5 . 0.9300 ?
C6 C7 . 1.432(16) ?
C6 H6 . 0.9300 ?
C7 C12 . 1.368(14) ?
C7 C8 . 1.423(11) ?
C8 C9 . 1.413(12) ?
C9 C10 . 1.365(12) ?
C9 H9 . 0.9300 ?
C10 C11 . 1.399(16) ?
C10 H10 . 0.9300 ?
C11 C12 . 1.293(16) ?
C11 H11 . 0.9300 ?
C12 H12 . 0.9300 ?
C13 C14 . 1.388(11) ?
C13 H13 . 0.9300 ?
C14 C15 . 1.356(12) ?
C14 H14 . 0.9300 ?
C15 C16 . 1.351(12) ?
C15 H15 . 0.9300 ?
C16 C17 . 1.393(10) ?
C16 H16 . 0.9300 ?
C17 C18 . 1.459(11) ?
C18 C19 . 1.417(10) ?
C18 C23 . 1.432(10) ?
C19 C20 . 1.358(12) ?
C19 H19 . 0.9300 ?
C20 C21 . 1.381(13) ?
C20 H20 . 0.9300 ?
C21 C22 . 1.375(10) ?
C21 H21 . 0.9300 ?
C22 C23 . 1.382(10) ?
C22 H22 . 0.9300 ?
C24 C25 . 1.368(10) ?
C24 H24 . 0.9300 ?
C25 C26 . 1.378(13) ?
C25 H25 . 0.9300 ?
C26 C27 . 1.354(13) ?
C26 H26 . 0.9300 ?
C27 C28 . 1.403(11) ?
C27 H27 . 0.9300 ?
C28 C29 . 1.453(11) ?
C29 C30 . 1.394(10) ?
C29 C34 . 1.415(9) ?
C30 C31 . 1.363(12) ?
C30 H30 . 0.9300 ?
C31 C32 . 1.382(12) ?
C31 H31 . 0.9300 ?
C32 C33 . 1.386(10) ?
C32 H32 . 0.9300 ?
C33 C34 . 1.401(10) ?
C33 H33 . 0.9300 ?
C35 C35 2_766 1.426(18) ?
C35 H35A . 0.9700 ?
C35 H35B . 0.9700 ?

loop_
_geom_hbond_atom_site_label_D
_geom_hbond_atom_site_label_H
_geom_hbond_atom_site_label_A
_geom_hbond_site_symmetry_A
_geom_hbond_distance_DH
_geom_hbond_distance_HA
_geom_hbond_distance_DA
_geom_hbond_angle_DHA
O2 H36 O1 2_575 0.85 1.98 2.756(7) 150.4
O2 H36 O1 2_575 0.85 1.98 2.756(7) 150.4
